data_4070903
loop_
_publ_author_name
'Kirillov, Evgueni'
'Kahlal, Samia'
'Roisnel, Thierry'
'Georgelin, Thomas'
'Saillard, Jean-Yves'
'Carpentier, Jean-Fran\,cois'

_publ_section_title
;
 Haptotropic Rearrangements in Sandwich (Fluorenyl)(Cyclopentadienyl) Iron
 and Ruthenium Complexes
;
_journal_issue 3
_journal_name_full Organometallics
_journal_page_first 387
_journal_paper_doi 10.1021/om701109z
_journal_volume 27
_journal_year 2008
_chemical_absolute_configuration ad
_chemical_compound_source 'synthesis as described'
_chemical_formula_moiety 'C18 H14 Fe1'
_chemical_formula_sum 'C18 H14 Fe'
_chemical_formula_weight 286.14
_chemical_name_systematic
;
 ?
;
_space_group_IT_number 36
_symmetry_cell_setting orthorhombic
_symmetry_Int_Tables_number 36
_symmetry_space_group_name_Hall 'C 2c -2'
_symmetry_space_group_name_H-M 'C m c 21'
_atom_sites_solution_hydrogens geom
_atom_sites_solution_primary direct
_atom_sites_solution_secondary difmap
_audit_conform_dict_location ftp://ftp.iucr.org/pub/cif_core.dic
_audit_conform_dict_name cif_core.dic
_audit_conform_dict_version 2.3
_audit_creation_date 2007-10-26T11:50:24-00:00
_audit_creation_method 'WinGX routine CIF_UPDATE'
_cell_angle_alpha 90
_cell_angle_beta 90
_cell_angle_gamma 90
_cell_formula_units_Z 4
_cell_length_a 15.060(2)
_cell_length_b 9.6563(16)
_cell_length_c 8.8505(15)
_cell_measurement_reflns_used 0
_cell_measurement_temperature 100(2)
_cell_measurement_theta_max 27.52
_cell_measurement_theta_min 3.4
_cell_measurement_wavelength 0.71073
_cell_volume 1287.1(3)
_computing_cell_refinement 'Bruker SMART, 2006'
_computing_data_collection 'Bruker SMART, 2006'
_computing_data_reduction 'Bruker SAINT, 2006'
_computing_molecular_graphics 'Ortep-3 for Windows (Farrugia, 1997)'
_computing_publication_material 'WinGX publication routines (Farrugia, 1999)'
_computing_structure_refinement 'SHELXL-97 (Sheldrick, 1997)'
_computing_structure_solution 'SIR97 (Altomare et al., 1999)'
_diffrn_ambient_temperature 100(2)
_diffrn_detector 'CCD plate'
_diffrn_measured_fraction_theta_full 0.989
_diffrn_measured_fraction_theta_max 0.979
_diffrn_measurement_device_type 'APEXII, Bruker-AXS'
_diffrn_measurement_method 'CCD rotation images, thin slices'
_diffrn_radiation_monochromator graphite
_diffrn_radiation_probe x-ray
_diffrn_radiation_type MoK\a
_diffrn_radiation_wavelength 0.71073
_diffrn_reflns_av_R_equivalents 0.0368
_diffrn_reflns_av_unetI/netI 0.0514
_diffrn_reflns_limit_h_max 19
_diffrn_reflns_limit_h_min -19
_diffrn_reflns_limit_k_max 12
_diffrn_reflns_limit_k_min -12
_diffrn_reflns_limit_l_max 11
_diffrn_reflns_limit_l_min -11
_diffrn_reflns_number 3930
_diffrn_reflns_theta_full 25
_diffrn_reflns_theta_max 27.52
_diffrn_reflns_theta_min 3.4
_exptl_absorpt_coefficient_mu 1.152
_exptl_absorpt_correction_T_max 0.944
_exptl_absorpt_correction_T_min 0.702
_exptl_absorpt_correction_type multi-scan
_exptl_absorpt_process_details
;
  [Sheldrick, G.M. (2002). SADABS Bruker AXS Inc., Madison, Wisconsin, USA]
;
_exptl_crystal_colour brown
_exptl_crystal_density_diffrn 1.477
_exptl_crystal_density_method 'not measured'
_exptl_crystal_description prism
_exptl_crystal_F_000 592
_exptl_crystal_size_max 0.3
_exptl_crystal_size_mid 0.05
_exptl_crystal_size_min 0.05
_refine_diff_density_max 0.582
_refine_diff_density_min -0.371
_refine_diff_density_rms 0.062
_refine_ls_abs_structure_details 'Flack H D (1983), Acta Cryst. A39, 876-881'
_refine_ls_abs_structure_Flack 0.03(3)
_refine_ls_extinction_method none
_refine_ls_goodness_of_fit_ref 1.037
_refine_ls_hydrogen_treatment constr
_refine_ls_matrix_type full
_refine_ls_number_parameters 91
_refine_ls_number_reflns 1438
_refine_ls_number_restraints 1
_refine_ls_restrained_S_all 1.037
_refine_ls_R_factor_all 0.0414
_refine_ls_R_factor_gt 0.0326
_refine_ls_shift/su_max 0.006
_refine_ls_shift/su_mean 0.001
_refine_ls_structure_factor_coef Fsqd
_refine_ls_weighting_details 'calc w=1/[\s^2^(Fo^2^)+(0.0297P)^2^+0.3020P] where P=(Fo^2^+2Fc^2^)/3'
_refine_ls_weighting_scheme calc
_refine_ls_wR_factor_gt 0.0655
_refine_ls_wR_factor_ref 0.0675
_reflns_number_gt 1263
_reflns_number_total 1438
_reflns_threshold_expression >2sigma(I)
_cod_data_source_file om701109z-file003.cif
_cod_data_source_block job
_cod_database_code 4070903

loop_
_symmetry_equiv_pos_as_xyz
'x, y, z'
'-x, -y, z+1/2'
'-x, y, z'
'x, -y, z+1/2'
'x+1/2, y+1/2, z'
'-x+1/2, -y+1/2, z+1/2'
'-x+1/2, y+1/2, z'
'x+1/2, -y+1/2, z+1/2'

loop_
_atom_site_label
_atom_site_type_symbol
_atom_site_fract_x
_atom_site_fract_y
_atom_site_fract_z
_atom_site_U_iso_or_equiv
_atom_site_adp_type
_atom_site_occupancy
_atom_site_calc_flag
_atom_site_refinement_flags
Fe1 Fe 0 0.77531(5) 0.83090(7) 0.01564(14) Uani 1 d S
C16 C 0.04716(18) 0.7235(3) 1.0394(3) 0.0231(6) Uani 1 d .
H16 H 0.0845 0.7781 1.1022 0.028 Uiso 1 calc R
C15 C 0.07557(18) 0.6265(3) 0.9279(3) 0.0212(6) Uani 1 d .
H15 H 0.1356 0.6061 0.9034 0.025 Uiso 1 calc R
C14 C 0 0.5654(4) 0.8594(5) 0.0228(10) Uani 1 d S
H14 H 0 0.4968 0.7825 0.027 Uiso 1 calc SR
C11 C 0.04868(16) 0.8216(3) 0.6168(3) 0.0176(6) Uani 1 d .
C4 C 0.11279(18) 0.7423(3) 0.5369(3) 0.0208(6) Uani 1 d .
H4 H 0.0949 0.6726 0.4676 0.025 Uiso 1 calc R
C3 C 0.20045(18) 0.7683(3) 0.5619(3) 0.0244(6) Uani 1 d .
H3 H 0.2439 0.716 0.509 0.029 Uiso 1 calc R
C2 C 0.22849(18) 0.8722(3) 0.6655(3) 0.0237(6) Uani 1 d .
H2 H 0.2902 0.8883 0.6789 0.028 Uiso 1 calc R
C1 C 0.16946(18) 0.9489(3) 0.7456(3) 0.0202(6) Uani 1 d .
H1 H 0.1894 1.0162 0.8162 0.024 Uiso 1 calc R
C10 C 0.07721(17) 0.9265(3) 0.7221(3) 0.0181(6) Uani 1 d .
C9 C 0 0.9850(4) 0.7933(3) 0.0166(9) Uani 1 d S
H9 H 0 1.0507 0.8732 0.02 Uiso 1 calc SR

loop_
_atom_site_aniso_label
_atom_site_aniso_U_11
_atom_site_aniso_U_22
_atom_site_aniso_U_33
_atom_site_aniso_U_23
_atom_site_aniso_U_13
_atom_site_aniso_U_12
Fe1 0.0104(2) 0.0151(2) 0.0214(2) 0.0028(4) 0 0
C16 0.0217(15) 0.0251(18) 0.0226(15) 0.0053(15) -0.0037(11) -0.0014(14)
C15 0.0157(14) 0.0201(16) 0.0278(16) 0.0058(11) 0.0015(11) 0.0037(11)
C14 0.0220(19) 0.014(2) 0.033(3) 0.0029(17) 0 0
C11 0.0146(13) 0.0152(15) 0.0231(14) 0.0029(12) 0.0014(10) -0.0008(11)
C4 0.0224(14) 0.0182(16) 0.0218(13) -0.0020(11) 0.0021(11) -0.0012(10)
C3 0.0192(14) 0.0250(16) 0.0292(15) -0.0001(12) 0.0053(12) 0.0035(11)
C2 0.0113(13) 0.0298(17) 0.0299(16) 0.0033(12) 0.0004(11) -0.0028(11)
C1 0.0174(13) 0.0221(15) 0.0212(14) -0.0008(11) 0.0000(10) -0.0031(11)
C10 0.0176(14) 0.0180(15) 0.0188(13) 0.0016(11) 0.0023(10) -0.0002(11)
C9 0.0150(18) 0.020(2) 0.015(2) -0.0009(13) 0 0

loop_
_atom_type_symbol
_atom_type_description
_atom_type_scat_dispersion_real
_atom_type_scat_dispersion_imag
_atom_type_scat_source
C C 0.0033 0.0016 'International Tables Vol C Tables 4.2.6.8 and 6.1.1.4'
H H 0 0 'International Tables Vol C Tables 4.2.6.8 and 6.1.1.4'
Fe Fe 0.3463 0.8444 'International Tables Vol C Tables 4.2.6.8 and 6.1.1.4'

loop_
_geom_angle_atom_site_label_1
_geom_angle_atom_site_label_2
_geom_angle_atom_site_label_3
_geom_angle
_geom_angle_site_symmetry_1
_geom_angle_site_symmetry_3
C15 Fe1 C15 68.44(15) 3 .
C15 Fe1 C16 68.77(11) 3 .
C15 Fe1 C16 41.08(11) . .
C15 Fe1 C16 41.08(11) 3 3
C15 Fe1 C16 68.77(11) . 3
C16 Fe1 C16 40.76(16) . 3
C15 Fe1 C14 40.81(10) 3 .
C15 Fe1 C14 40.81(10) . .
C16 Fe1 C14 69.19(15) . .
C16 Fe1 C14 69.19(15) 3 .
C15 Fe1 C9 140.29(9) 3 .
C15 Fe1 C9 140.29(9) . .
C16 Fe1 C9 112.89(12) . .
C16 Fe1 C9 112.89(12) 3 .
C14 Fe1 C9 177.76(18) . .
C15 Fe1 C11 109.93(11) 3 3
C15 Fe1 C11 137.49(11) . 3
C16 Fe1 C11 178.21(14) . 3
C16 Fe1 C11 138.94(10) 3 3
C14 Fe1 C11 109.03(15) . 3
C9 Fe1 C11 68.90(12) . 3
C15 Fe1 C11 137.49(12) 3 .
C15 Fe1 C11 109.93(11) . .
C16 Fe1 C11 138.94(10) . .
C16 Fe1 C11 178.21(14) 3 .
C14 Fe1 C11 109.03(15) . .
C9 Fe1 C11 68.90(12) . .
C11 Fe1 C11 41.27(14) 3 .
C15 Fe1 C10 112.12(9) 3 3
C15 Fe1 C10 177.80(12) . 3
C16 Fe1 C10 141.10(11) . 3
C16 Fe1 C10 113.12(11) 3 3
C14 Fe1 C10 138.29(10) . 3
C9 Fe1 C10 40.50(8) . 3
C11 Fe1 C10 40.34(11) 3 3
C11 Fe1 C10 68.16(10) . 3
C15 Fe1 C10 177.80(12) 3 .
C15 Fe1 C10 112.12(9) . .
C16 Fe1 C10 113.12(11) . .
C16 Fe1 C10 141.10(11) 3 .
C14 Fe1 C10 138.29(10) . .
C9 Fe1 C10 40.50(8) . .
C11 Fe1 C10 68.16(10) 3 .
C11 Fe1 C10 40.34(11) . .
C10 Fe1 C10 67.23(15) 3 .
C16 C16 C15 107.46(16) 3 .
C16 C16 Fe1 69.62(8) 3 .
C15 C16 Fe1 68.87(16) . .
C16 C16 H16 126.3 3 .
C15 C16 H16 126.3 . .
Fe1 C16 H16 126.8 . .
C14 C15 C16 109.2(3) . .
C14 C15 Fe1 70.29(18) . .
C16 C15 Fe1 70.05(15) . .
C14 C15 H15 125.4 . .
C16 C15 H15 125.4 . .
Fe1 C15 H15 125.8 . .
C15 C14 C15 106.8(3) . 3
C15 C14 Fe1 68.89(17) . .
C15 C14 Fe1 68.89(17) 3 .
C15 C14 H14 126.6 . .
C15 C14 H14 126.6 3 .
Fe1 C14 H14 127.1 . .
C4 C11 C10 119.9(2) . .
C4 C11 C11 132.79(16) . 3
C10 C11 C11 107.34(14) . 3
C4 C11 Fe1 125.2(2) . .
C10 C11 Fe1 70.59(15) . .
C11 C11 Fe1 69.36(7) 3 .
C3 C4 C11 118.6(3) . .
C3 C4 H4 120.7 . .
C11 C4 H4 120.7 . .
C4 C3 C2 121.5(3) . .
C4 C3 H3 119.3 . .
C2 C3 H3 119.3 . .
C1 C2 C3 121.8(3) . .
C1 C2 H2 119.1 . .
C3 C2 H2 119.1 . .
C2 C1 C10 118.7(2) . .
C2 C1 H1 120.6 . .
C10 C1 H1 120.6 . .
C1 C10 C9 131.8(2) . .
C1 C10 C11 119.5(2) . .
C9 C10 C11 108.5(2) . .
C1 C10 Fe1 125.40(19) . .
C9 C10 Fe1 67.94(17) . .
C11 C10 Fe1 69.07(15) . .
C10 C9 C10 107.9(3) 3 .
C10 C9 Fe1 71.56(18) 3 .
C10 C9 Fe1 71.56(18) . .
C10 C9 H9 126 3 .
C10 C9 H9 126 . .
Fe1 C9 H9 122.5 . .

loop_
_geom_bond_atom_site_label_1
_geom_bond_atom_site_label_2
_geom_bond_distance
_geom_bond_site_symmetry_2
Fe1 C15 2.024(3) 3
Fe1 C15 2.024(3) .
Fe1 C16 2.039(3) .
Fe1 C16 2.039(3) 3
Fe1 C14 2.042(4) .
Fe1 C9 2.052(4) .
Fe1 C11 2.080(3) 3
Fe1 C11 2.080(3) .
Fe1 C10 2.100(3) 3
Fe1 C10 2.100(3) .
C16 C16 1.421(5) 3
C16 C15 1.426(4) .
C16 H16 0.95 .
C15 C14 1.418(4) .
C15 H15 0.95 .
C14 C15 1.418(4) 3
C14 H14 0.95 .
C11 C4 1.421(4) .
C11 C10 1.441(4) .
C11 C11 1.466(5) 3
C4 C3 1.362(4) .
C4 H4 0.95 .
C3 C2 1.423(4) .
C3 H3 0.95 .
C2 C1 1.357(4) .
C2 H2 0.95 .
C1 C10 1.421(4) .
C1 H1 0.95 .
C10 C9 1.438(3) .
C9 C10 1.438(3) 3
C9 H9 0.95 .
